data_1007045
loop_
_publ_author_name
'Durif, A'
'Averbuch-Pouchot, M T'

_publ_section_title
;
Crystal structure of a silver phosphate-tellurate: Te (O H)~6~ (Ag~2~ H
P O~4~)~2~
;
_journal_coden_ASTM ZAACAB
_journal_name_full
;
Zeitschrift fuer Anorganische und Allgemeine Chemie
;
_journal_page_first 129
_journal_page_last 132
_journal_paper_doi 10.1002/zaac.19814720115
_journal_volume 472
_journal_year 1981
_chemical_formula_structural '(Ag2 H P O4)2 Te (O H)6'
_chemical_formula_sum 'Ag4 H8 O14 P2 Te'
_chemical_name_systematic
;
Bis(disilver hydrogenphosphate) tellurium(VI) hexahydroxide
;
_space_group_IT_number 14
_symmetry_cell_setting monoclinic
_symmetry_Int_Tables_number 14
_symmetry_space_group_name_Hall '-P 2yn'
_symmetry_space_group_name_H-M 'P 1 21/n 1'
_cell_angle_alpha 90
_cell_angle_beta 119.89(5)
_cell_angle_gamma 90
_cell_formula_units_Z 2
_cell_length_a 5.950(3)
_cell_length_b 20.52(1)
_cell_length_c 5.829(3)
_cell_volume 617.0
_refine_ls_R_factor_all 0.048
_cod_original_formula_sum 'H8 Ag4 O14 P2 Te'
_cod_database_code 1007045

loop_
_symmetry_equiv_pos_as_xyz
x,y,z
1/2+x,1/2-y,1/2+z
-x,-y,-z
1/2-x,1/2+y,1/2-z

loop_
_atom_site_label
_atom_site_type_symbol
_atom_site_symmetry_multiplicity
_atom_site_Wyckoff_symbol
_atom_site_fract_x
_atom_site_fract_y
_atom_site_fract_z
_atom_site_occupancy
_atom_site_attached_hydrogens
_atom_site_calc_flag
Te1 Te6+ 2 a 0. 0. 0. 1. 0 d
Ag1 Ag1+ 4 e 0.0522(1) 0.19213(4) 0.0232(1) 1. 0 d
Ag2 Ag1+ 4 e 0.1344(1) 0.38728(4) 0.8046(1) 1. 0 d
P1 P5+ 4 e 0.8948(3) 0.33423(9) 0.1842(3) 1. 0 d
O1 O2- 4 e 0.366(1) 0.0131(3) 0.202(1) 1. 0 d
O2 O2- 4 e 0.027(1) 0.9204(3) 0.189(1) 1. 0 d
O3 O2- 4 e -0.051(1) 0.0505(3) 0.246(1) 1. 1 d
O4 O2- 4 e 0.438(1) 0.1875(3) 0.459(1) 1. 0 d
O5 O2- 4 e 0.636(1) 0.2991(3) 0.143(1) 1. 0 d
O6 O2- 4 e 0.117(1) 0.3132(3) 0.465(1) 1. 0 d
O7 O2- 4 e 0.841(1) 0.4071(3) 0.181(1) 1. 0 d
H1 H1+ 4 e -1. -1. -1. 4. 0 dum

loop_
_atom_type_symbol
_atom_type_oxidation_number
Te6+ 6.000
Ag1+ 1.000
P5+ 5.000
O2- -2.000
H1+ 1.000
